data_1504256
loop_
_publ_author_name
'Long, Jiang'
'Xu, Liang'
'Du, Haifeng'
'Li, Kai'
'Shi, Yian'

_publ_section_title
;
 Mechanistic studies on a dipeptide-promoted asymmetric cyclopropanation
 of unfunctionalized olefins.
;
_journal_issue 22
_journal_name_full 'Organic letters'
_journal_page_first 5226
_journal_page_last 5229
_journal_paper_doi 10.1021/ol902150j
_journal_volume 11
_journal_year 2009
_chemical_formula_sum 'C24 H27 I N2 O3 Zn'
_chemical_formula_weight 583.75
_chemical_name_systematic
;

 ?

;
_space_group_IT_number 14
_symmetry_cell_setting monoclinic
_symmetry_space_group_name_Hall '-P 2ybc'
_symmetry_space_group_name_H-M 'P 1 21/c 1'
_atom_sites_solution_hydrogens geom
_atom_sites_solution_primary direct
_atom_sites_solution_secondary difmap
_audit_creation_method SHELXL-97
_cell_angle_alpha 90.00
_cell_angle_beta 90.552(3)
_cell_angle_gamma 90.00
_cell_formula_units_Z 8
_cell_length_a 17.0937(10)
_cell_length_b 16.8043(10)
_cell_length_c 19.5183(11)
_cell_measurement_reflns_used 7837
_cell_measurement_temperature 373(2)
_cell_measurement_theta_max 26.46
_cell_measurement_theta_min 2.41
_cell_volume 5606.3(6)
_computing_cell_refinement 'Bruker SMART'
_computing_data_collection 'Bruker SMART'
_computing_data_reduction 'Bruker SAINT'
_computing_molecular_graphics 'Bruker SHELXTL'
_computing_publication_material 'Bruker SHELXTL'
_computing_structure_refinement 'SHELXL-97 (Sheldrick, 1997)'
_computing_structure_solution 'SHELXS-97 (Sheldrick, 1990)'
_diffrn_ambient_temperature 373(2)
_diffrn_measured_fraction_theta_full 0.911
_diffrn_measured_fraction_theta_max 0.911
_diffrn_measurement_device_type 'CCD area detector Kappa Apex2'
_diffrn_measurement_method 'phi and omega scans'
_diffrn_radiation_monochromator graphite
_diffrn_radiation_source 'fine-focus sealed tube'
_diffrn_radiation_type MoK\a
_diffrn_radiation_wavelength 0.71073
_diffrn_reflns_av_R_equivalents 0.1016
_diffrn_reflns_av_sigmaI/netI 0.1708
_diffrn_reflns_limit_h_max 23
_diffrn_reflns_limit_h_min -24
_diffrn_reflns_limit_k_max 24
_diffrn_reflns_limit_k_min -24
_diffrn_reflns_limit_l_max 28
_diffrn_reflns_limit_l_min -27
_diffrn_reflns_number 112773
_diffrn_reflns_theta_full 30.66
_diffrn_reflns_theta_max 30.66
_diffrn_reflns_theta_min 1.99
_exptl_absorpt_coefficient_mu 2.001
_exptl_absorpt_correction_T_max 0.8612
_exptl_absorpt_correction_T_min 0.5470
_exptl_absorpt_correction_type multi-scan
_exptl_absorpt_process_details 'SADABS, Sheldrick, 1997'
_exptl_crystal_colour colorless
_exptl_crystal_density_diffrn 1.383
_exptl_crystal_density_meas ?
_exptl_crystal_density_method 'not measured'
_exptl_crystal_description plate
_exptl_crystal_F_000 2336
_exptl_crystal_size_max 0.34
_exptl_crystal_size_mid 0.27
_exptl_crystal_size_min 0.08
_refine_diff_density_max 1.331
_refine_diff_density_min -0.872
_refine_diff_density_rms 0.122
_refine_ls_goodness_of_fit_ref 0.918
_refine_ls_hydrogen_treatment constr
_refine_ls_matrix_type full
_refine_ls_number_parameters 543
_refine_ls_number_reflns 15805
_refine_ls_number_restraints 0
_refine_ls_restrained_S_all 0.918
_refine_ls_R_factor_all 0.1779
_refine_ls_R_factor_gt 0.0539
_refine_ls_shift/su_max 0.064
_refine_ls_shift/su_mean 0.002
_refine_ls_structure_factor_coef Fsqd
_refine_ls_weighting_details 'calc w=1/[\s^2^(Fo^2^)+(0.0800P)^2^+0.0000P] where P=(Fo^2^+2Fc^2^)/3'
_refine_ls_weighting_scheme calc
_refine_ls_wR_factor_gt 0.1330
_refine_ls_wR_factor_ref 0.1775
_reflns_number_gt 6154
_reflns_number_total 15805
_reflns_threshold_expression >2sigma(I)
_cod_data_source_file ol902150j_si_001.cif
_cod_data_source_block newys133
_cod_depositor_comments
;
The following automatic conversions were performed:

'_symmetry_cell_setting' value 'Monoclinic' changed to 'monoclinic'
according to /home/saulius/struct/CIF-dictionaries/cif_core.dic
dictionary named 'cif_core.dic' version 2.4.2 from 2011-04-26.

Automatic conversion script
Id: cif_fix_values 1715 2011-07-08 13:25:40Z adriana 

The following automatic conversions were performed:

'_exptl_crystal_density_meas' value 'not measured' was changed to '?'
- the value is perceived as not measured.

Automatic conversion script
Id: cif_fix_values 3008 2015-01-20 13:52:24Z robertas 

The following automatic conversions were performed:

'_exptl_absorpt_correction_type' value 'multi-scans' was replaced
with the value 'multi-scan' as specified in the replacement file
'src/cod-tools/trunk/data/replacement-values/replacement_values.lst'.

Automatic conversion script
Id: cif_fix_values 5376 2017-05-30 11:51:03Z andrius 
;
_cod_original_sg_symbol_H-M P2(1)/c
_cod_database_code 1504256

loop_
_symmetry_equiv_pos_as_xyz
'x, y, z'
'-x, y+1/2, -z+1/2'
'-x, -y, -z'
'x, -y-1/2, z-1/2'

loop_
_atom_site_label
_atom_site_type_symbol
_atom_site_fract_x
_atom_site_fract_y
_atom_site_fract_z
_atom_site_U_iso_or_equiv
_atom_site_adp_type
_atom_site_occupancy
_atom_site_symmetry_multiplicity
_atom_site_calc_flag
_atom_site_refinement_flags
Zn1 Zn 1.11354(4) 0.18606(3) 1.25251(3) 0.03345(17) Uani 1 1 d .
Zn2 Zn 1.21147(4) 0.17100(3) 1.38299(3) 0.03384(17) Uani 1 1 d .
I1 I 0.86730(3) 0.09862(2) 0.831493(19) 0.04423(13) Uani 1 1 d .
I2 I 1.56726(4) 0.00045(3) 1.71392(2) 0.07004(19) Uani 1 1 d .
O1 O 1.0460(2) 0.1403(2) 1.16749(18) 0.0340(9) Uani 1 1 d .
O2 O 1.2217(2) 0.1550(2) 1.22071(18) 0.0352(9) Uani 1 1 d .
O3 O 1.1815(2) 0.0575(2) 1.35987(19) 0.0394(9) Uani 1 1 d .
O4 O 1.0952(2) -0.0405(2) 1.33573(18) 0.0365(9) Uani 1 1 d .
O5 O 1.3171(3) 0.1413(2) 1.44048(19) 0.0378(9) Uani 1 1 d .
O6 O 1.3519(2) 0.1737(2) 1.2101(2) 0.0396(9) Uani 1 1 d .
N1 N 0.9581(3) 0.0472(2) 1.1376(2) 0.0312(10) Uani 1 1 d .
N2 N 1.0755(3) 0.0833(2) 1.2918(2) 0.0319(10) Uani 1 1 d .
N3 N 1.2940(3) 0.1921(3) 1.3129(2) 0.0338(10) Uani 1 1 d .
N4 N 1.4479(3) 0.1490(3) 1.4399(3) 0.0424(12) Uani 1 1 d .
C1 C 0.9003(4) 0.0865(3) 0.9351(3) 0.0332(13) Uani 1 1 d .
C2 C 0.8721(4) 0.0215(3) 0.9701(3) 0.0341(13) Uani 1 1 d .
H2A H 0.8392 -0.0153 0.9490 0.041 Uiso 1 1 calc R
C3 C 0.8952(3) 0.0135(3) 1.0381(3) 0.0314(12) Uani 1 1 d .
C4 C 0.8775(4) -0.0452(3) 1.0898(3) 0.0367(13) Uani 1 1 d .
H4A H 0.8456 -0.0895 1.0839 0.044 Uiso 1 1 calc R
C5 C 0.9153(4) -0.0246(3) 1.1483(3) 0.0345(13) Uani 1 1 d .
H5A H 0.9136 -0.0528 1.1892 0.041 Uiso 1 1 calc R
C6 C 0.9450(3) 0.0705(3) 1.0696(3) 0.0292(11) Uani 1 1 d .
C7 C 0.9725(3) 0.1354(3) 1.0330(3) 0.0326(12) Uani 1 1 d .
H7A H 1.0051 0.1730 1.0535 0.039 Uiso 1 1 calc R
C8 C 0.9495(3) 0.1424(3) 0.9644(3) 0.0352(13) Uani 1 1 d .
H8A H 0.9673 0.1850 0.9384 0.042 Uiso 1 1 calc R
C9 C 1.0051(3) 0.0826(3) 1.1846(3) 0.0309(12) Uani 1 1 d .
C10 C 1.0052(3) 0.0532(3) 1.2585(2) 0.0319(12) Uani 1 1 d .
H10A H 1.0075 -0.0051 1.2582 0.038 Uiso 1 1 calc R
C12 C 1.1196(4) 0.0362(3) 1.3299(3) 0.0337(13) Uani 1 1 d .
C13 C 1.3758(4) 0.1620(3) 1.4109(3) 0.0386(14) Uani 1 1 d .
C14 C 1.3728(4) 0.2069(3) 1.3410(3) 0.0408(14) Uani 1 1 d .
H14A H 1.4121 0.1847 1.3102 0.049 Uiso 1 1 calc R
C15 C 1.2862(4) 0.1735(3) 1.2480(3) 0.0357(13) Uani 1 1 d .
C16 C 0.9287(4) 0.0793(3) 1.2943(3) 0.0395(14) Uani 1 1 d .
H16A H 0.8845 0.0582 1.2676 0.047 Uiso 1 1 calc R
C17 C 0.9248(4) 0.0438(4) 1.3662(3) 0.0486(16) Uani 1 1 d .
H17A H 0.8771 0.0601 1.3876 0.073 Uiso 1 1 calc R
H17B H 0.9686 0.0622 1.3930 0.073 Uiso 1 1 calc R
H17C H 0.9262 -0.0132 1.3633 0.073 Uiso 1 1 calc R
C18 C 0.9198(4) 0.1689(4) 1.2976(4) 0.0549(18) Uani 1 1 d .
H18A H 0.9220 0.1906 1.2521 0.082 Uiso 1 1 calc R
H18B H 0.9614 0.1910 1.3250 0.082 Uiso 1 1 calc R
H18C H 0.8704 0.1820 1.3177 0.082 Uiso 1 1 calc R
C19 C 1.1349(4) -0.0983(3) 1.3807(3) 0.0358(13) Uani 1 1 d .
C20 C 1.0842(4) -0.1726(3) 1.3688(4) 0.0518(17) Uani 1 1 d .
H20A H 1.0322 -0.1627 1.3847 0.078 Uiso 1 1 calc R
H20B H 1.1064 -0.2167 1.3935 0.078 Uiso 1 1 calc R
H20C H 1.0825 -0.1848 1.3208 0.078 Uiso 1 1 calc R
C21 C 1.1305(6) -0.0701(4) 1.4535(3) 0.065(2) Uani 1 1 d .
H21A H 1.1623 -0.0235 1.4592 0.097 Uiso 1 1 calc R
H21B H 1.1491 -0.1113 1.4836 0.097 Uiso 1 1 calc R
H21C H 1.0772 -0.0577 1.4643 0.097 Uiso 1 1 calc R
C22 C 1.2165(4) -0.1135(4) 1.3556(4) 0.0505(16) Uani 1 1 d .
H22A H 1.2481 -0.0669 1.3630 0.076 Uiso 1 1 calc R
H22B H 1.2147 -0.1255 1.3075 0.076 Uiso 1 1 calc R
H22C H 1.2388 -0.1576 1.3801 0.076 Uiso 1 1 calc R
C23 C 1.1057(4) 0.3029(3) 1.2634(3) 0.0393(14) Uani 1 1 d .
H23A H 1.0523 0.3195 1.2543 0.047 Uiso 1 1 calc R
H23B H 1.1186 0.3171 1.3103 0.047 Uiso 1 1 calc R
C24 C 1.1608(4) 0.3472(4) 1.2148(3) 0.0522(17) Uani 1 1 d .
H24A H 1.1552 0.4036 1.2214 0.078 Uiso 1 1 calc R
H24B H 1.1476 0.3340 1.1682 0.078 Uiso 1 1 calc R
H24C H 1.2138 0.3319 1.2244 0.078 Uiso 1 1 calc R
C25 C 1.3486(4) 0.1650(4) 1.1345(3) 0.0491(17) Uani 1 1 d .
C26 C 1.2952(5) 0.2275(4) 1.1033(3) 0.0576(19) Uani 1 1 d .
H26A H 1.2420 0.2163 1.1153 0.086 Uiso 1 1 calc R
H26B H 1.3001 0.2268 1.0543 0.086 Uiso 1 1 calc R
H26C H 1.3096 0.2791 1.1204 0.086 Uiso 1 1 calc R
C27 C 1.4333(5) 0.1800(5) 1.1152(4) 0.068(2) Uani 1 1 d .
H27A H 1.4479 0.2331 1.1282 0.101 Uiso 1 1 calc R
H27B H 1.4390 0.1738 1.0666 0.101 Uiso 1 1 calc R
H27C H 1.4665 0.1425 1.1385 0.101 Uiso 1 1 calc R
C28 C 1.3242(5) 0.0819(4) 1.1147(4) 0.061(2) Uani 1 1 d .
H28A H 1.2704 0.0738 1.1265 0.091 Uiso 1 1 calc R
H28B H 1.3564 0.0440 1.1386 0.091 Uiso 1 1 calc R
H28C H 1.3302 0.0750 1.0662 0.091 Uiso 1 1 calc R
C29 C 1.1372(4) 0.2218(3) 1.4448(3) 0.0421(14) Uani 1 1 d .
H29A H 1.1612 0.2691 1.4642 0.051 Uiso 1 1 calc R
H29B H 1.0915 0.2383 1.4186 0.051 Uiso 1 1 calc R
C30 C 1.1113(5) 0.1668(4) 1.5033(4) 0.065(2) Uani 1 1 d .
H30A H 1.0755 0.1948 1.5322 0.098 Uiso 1 1 calc R
H30B H 1.1562 0.1508 1.5298 0.098 Uiso 1 1 calc R
H30C H 1.0860 0.1206 1.4845 0.098 Uiso 1 1 calc R
C31 C 1.3901(4) 0.2973(4) 1.3536(3) 0.0457(15) Uani 1 1 d .
H31A H 1.4386 0.3013 1.3804 0.055 Uiso 1 1 calc R
C32 C 1.3252(5) 0.3392(4) 1.3936(3) 0.0564(19) Uani 1 1 d .
H32A H 1.3185 0.3133 1.4370 0.085 Uiso 1 1 calc R
H32B H 1.2771 0.3369 1.3679 0.085 Uiso 1 1 calc R
H32C H 1.3394 0.3938 1.4011 0.085 Uiso 1 1 calc R
C33 C 1.4032(5) 0.3380(4) 1.2846(4) 0.0559(18) Uani 1 1 d .
H33A H 1.4143 0.3934 1.2920 0.084 Uiso 1 1 calc R
H33B H 1.3569 0.3329 1.2566 0.084 Uiso 1 1 calc R
H33C H 1.4465 0.3135 1.2619 0.084 Uiso 1 1 calc R
C34 C 1.5201(4) 0.1620(4) 1.4097(4) 0.0582(18) Uani 1 1 d .
H34A H 1.5274 0.1847 1.3667 0.070 Uiso 1 1 calc R
C35 C 1.5786(5) 0.1366(5) 1.4522(4) 0.067(2) Uani 1 1 d .
H35A H 1.6319 0.1384 1.4433 0.080 Uiso 1 1 calc R
C36 C 1.5435(4) 0.1068(4) 1.5126(3) 0.0498(16) Uani 1 1 d .
C37 C 1.5735(5) 0.0739(5) 1.5744(4) 0.060(2) Uani 1 1 d .
H37A H 1.6271 0.0685 1.5813 0.072 Uiso 1 1 calc R
C38 C 1.5223(5) 0.0502(4) 1.6234(3) 0.0565(19) Uani 1 1 d .
C39 C 1.4415(4) 0.0597(4) 1.6144(3) 0.0511(17) Uani 1 1 d .
H39A H 1.4080 0.0445 1.6494 0.061 Uiso 1 1 calc R
C40 C 1.4104(4) 0.0909(3) 1.5548(3) 0.0437(15) Uani 1 1 d .
H40A H 1.3566 0.0958 1.5483 0.052 Uiso 1 1 calc R
C41 C 1.4620(4) 0.1145(3) 1.5055(3) 0.0420(15) Uani 1 1 d .
C48 C 1.6448(9) 0.1722(9) 0.8561(8) 0.113(5) Uiso 0.80 1 d P
C49 C 1.7646(7) 0.2495(7) 0.9513(6) 0.113(4) Uiso 1 1 d .
C50 C 1.6105(9) 0.2492(10) 0.7371(8) 0.151(5) Uiso 1 1 d .
C51 C 1.7274(19) 0.195(2) 1.0029(17) 0.150(10) Uiso 0.50 1 d P
C52 C 1.6971(13) 0.3983(12) 0.7827(12) 0.092(6) Uiso 0.50 1 d P
C53 C 1.685(3) 0.374(3) 0.688(3) 0.220(19) Uiso 0.50 1 d P
C55 C 1.7058(17) 0.4410(18) 0.7349(15) 0.133(9) Uiso 0.50 1 d P
C57 C 1.6571(18) 0.2208(19) 0.7987(17) 0.119(9) Uiso 0.40 1 d P
C58 C 1.6843(16) 0.1600(16) 0.9536(14) 0.122(8) Uiso 0.50 1 d P
C59 C 1.5047(15) 0.0442(15) 0.9579(14) 0.113(7) Uiso 0.50 1 d P
C60 C 1.5417(18) 0.0261(18) 1.0068(16) 0.135(9) Uiso 0.50 1 d P
C61 C 1.598(2) 0.132(2) 0.971(2) 0.108(11) Uiso 0.30 1 d P
C71 C 1.735(3) 0.392(3) 0.657(2) 0.168(16) Uiso 0.40 1 d P
C70 C 1.6803(18) 0.3123(19) 0.7319(17) 0.170(11) Uiso 0.60 1 d P

loop_
_atom_site_aniso_label
_atom_site_aniso_U_11
_atom_site_aniso_U_22
_atom_site_aniso_U_33
_atom_site_aniso_U_23
_atom_site_aniso_U_13
_atom_site_aniso_U_12
Zn1 0.0519(4) 0.0223(3) 0.0259(3) -0.0016(2) -0.0137(3) -0.0025(3)
Zn2 0.0484(4) 0.0310(3) 0.0220(3) -0.0004(2) -0.0112(3) -0.0015(3)
I1 0.0663(3) 0.0415(2) 0.02455(19) 0.00310(15) -0.01653(18) -0.00256(19)
I2 0.0942(4) 0.0786(3) 0.0369(3) -0.0041(2) -0.0239(3) 0.0468(3)
O1 0.053(2) 0.0245(18) 0.0246(19) 0.0042(14) -0.0099(18) -0.0066(17)
O2 0.048(2) 0.0309(19) 0.0259(19) -0.0009(15) -0.0100(18) -0.0032(17)
O3 0.061(3) 0.0284(19) 0.028(2) 0.0022(16) -0.018(2) -0.0031(18)
O4 0.059(3) 0.0250(18) 0.0252(19) 0.0039(15) -0.0118(18) -0.0047(17)
O5 0.051(3) 0.037(2) 0.026(2) 0.0048(16) -0.0137(19) -0.0025(19)
O6 0.049(3) 0.044(2) 0.026(2) 0.0003(16) -0.0056(19) -0.0019(18)
N1 0.051(3) 0.018(2) 0.024(2) 0.0008(16) -0.015(2) -0.0064(19)
N2 0.046(3) 0.029(2) 0.020(2) -0.0012(17) -0.013(2) -0.002(2)
N3 0.045(3) 0.035(2) 0.022(2) 0.0018(18) -0.013(2) -0.006(2)
N4 0.045(3) 0.046(3) 0.036(3) 0.011(2) -0.018(2) 0.001(2)
C1 0.048(3) 0.032(3) 0.020(3) -0.001(2) -0.012(2) 0.007(2)
C2 0.048(4) 0.023(2) 0.032(3) -0.003(2) -0.009(3) -0.004(2)
C3 0.042(3) 0.023(3) 0.029(3) -0.002(2) -0.004(3) -0.001(2)
C4 0.053(4) 0.025(3) 0.032(3) 0.003(2) -0.011(3) -0.010(2)
C5 0.052(4) 0.022(2) 0.029(3) 0.003(2) -0.003(3) -0.008(2)
C6 0.041(3) 0.024(2) 0.022(2) 0.000(2) -0.010(2) 0.002(2)
C7 0.047(3) 0.020(2) 0.031(3) -0.002(2) -0.007(3) -0.001(2)
C8 0.045(3) 0.036(3) 0.025(3) 0.005(2) -0.005(3) -0.005(3)
C9 0.043(3) 0.022(2) 0.028(3) -0.002(2) -0.012(2) -0.001(2)
C10 0.051(4) 0.025(3) 0.019(2) 0.0015(19) -0.010(2) -0.004(2)
C12 0.060(4) 0.026(3) 0.016(2) -0.002(2) -0.009(3) -0.005(3)
C13 0.052(4) 0.035(3) 0.029(3) -0.004(2) -0.016(3) 0.003(3)
C14 0.053(4) 0.040(3) 0.029(3) 0.005(2) -0.014(3) -0.008(3)
C15 0.054(4) 0.025(3) 0.028(3) 0.005(2) -0.008(3) 0.000(2)
C16 0.050(4) 0.040(3) 0.029(3) -0.003(2) -0.002(3) -0.006(3)
C17 0.059(4) 0.058(4) 0.029(3) -0.001(3) -0.001(3) -0.001(3)
C18 0.062(5) 0.047(4) 0.055(4) -0.008(3) 0.006(4) 0.000(3)
C19 0.059(4) 0.026(3) 0.023(3) 0.008(2) -0.011(3) -0.001(3)
C20 0.066(5) 0.041(3) 0.048(4) 0.016(3) -0.014(4) -0.006(3)
C21 0.122(7) 0.042(4) 0.030(3) 0.009(3) -0.008(4) 0.001(4)
C22 0.058(4) 0.048(4) 0.045(4) 0.012(3) -0.021(3) 0.006(3)
C23 0.056(4) 0.029(3) 0.033(3) -0.001(2) -0.008(3) -0.006(3)
C24 0.079(5) 0.031(3) 0.047(4) 0.001(3) 0.002(4) 0.002(3)
C25 0.069(5) 0.050(4) 0.028(3) -0.003(3) 0.001(3) 0.010(3)
C26 0.095(6) 0.047(4) 0.031(3) 0.004(3) 0.001(4) 0.000(4)
C27 0.082(6) 0.090(6) 0.031(4) 0.001(3) 0.012(4) 0.006(4)
C28 0.091(6) 0.051(4) 0.040(4) -0.013(3) 0.001(4) 0.004(4)
C29 0.057(4) 0.041(3) 0.028(3) 0.002(2) -0.004(3) 0.007(3)
C30 0.091(6) 0.048(4) 0.058(5) -0.001(3) 0.022(5) 0.005(4)
C31 0.057(4) 0.044(3) 0.036(3) 0.008(3) -0.012(3) -0.013(3)
C32 0.095(6) 0.030(3) 0.044(4) 0.000(3) -0.001(4) -0.010(3)
C33 0.073(5) 0.045(4) 0.050(4) 0.005(3) -0.005(4) -0.013(3)
C34 0.053(4) 0.067(5) 0.054(4) 0.015(4) -0.018(4) -0.004(3)
C35 0.053(5) 0.089(6) 0.059(5) 0.014(4) -0.017(4) -0.006(4)
C36 0.055(4) 0.052(4) 0.042(4) -0.010(3) -0.014(3) 0.011(3)
C37 0.061(5) 0.070(5) 0.049(4) -0.013(4) -0.023(4) 0.024(4)
C38 0.085(6) 0.059(4) 0.025(3) -0.012(3) -0.015(4) 0.033(4)
C39 0.074(5) 0.049(4) 0.030(3) 0.003(3) -0.011(3) 0.015(3)
C40 0.059(4) 0.045(3) 0.027(3) -0.002(2) -0.013(3) 0.013(3)
C41 0.047(4) 0.036(3) 0.044(4) -0.001(3) -0.017(3) 0.009(3)

loop_
_atom_type_symbol
_atom_type_description
_atom_type_scat_dispersion_real
_atom_type_scat_dispersion_imag
_atom_type_scat_source
C C 0.0033 0.0016 'International Tables Vol C Tables 4.2.6.8 and 6.1.1.4'
H H 0.0000 0.0000 'International Tables Vol C Tables 4.2.6.8 and 6.1.1.4'
N N 0.0061 0.0033 'International Tables Vol C Tables 4.2.6.8 and 6.1.1.4'
O O 0.0106 0.0060 'International Tables Vol C Tables 4.2.6.8 and 6.1.1.4'
Zn Zn 0.2839 1.4301 'International Tables Vol C Tables 4.2.6.8 and 6.1.1.4'
I I -0.4742 1.8119 'International Tables Vol C Tables 4.2.6.8 and 6.1.1.4'

loop_
_geom_angle_atom_site_label_1
_geom_angle_atom_site_label_2
_geom_angle_atom_site_label_3
_geom_angle
_geom_angle_site_symmetry_1
_geom_angle_site_symmetry_3
C23 Zn1 N2 142.4(2) . .
C23 Zn1 O2 110.6(2) . .
N2 Zn1 O2 101.32(17) . .
C23 Zn1 O1 113.6(2) . .
N2 Zn1 O1 79.25(16) . .
O2 Zn1 O1 98.99(15) . .
C23 Zn1 Zn2 91.72(18) . .
N2 Zn1 Zn2 77.63(13) . .
O2 Zn1 Zn2 74.85(11) . .
O1 Zn1 Zn2 154.29(10) . .
C29 Zn2 N3 143.9(2) . .
C29 Zn2 O3 112.6(2) . .
N3 Zn2 O3 101.11(17) . .
C29 Zn2 O5 108.8(2) . .
N3 Zn2 O5 78.82(17) . .
O3 Zn2 O5 96.06(15) . .
C29 Zn2 Zn1 97.17(19) . .
N3 Zn2 Zn1 78.46(13) . .
O3 Zn2 Zn1 75.88(11) . .
O5 Zn2 Zn1 153.86(11) . .
C9 O1 Zn1 111.7(3) . .
C15 O2 Zn1 127.3(4) . .
C12 O3 Zn2 125.6(3) . .
C12 O4 C19 122.4(4) . .
C13 O5 Zn2 112.0(3) . .
C15 O6 C25 121.3(5) . .
C9 N1 C6 127.5(4) . .
C9 N1 C5 125.2(4) . .
C6 N1 C5 107.2(4) . .
C12 N2 C10 120.7(4) . .
C12 N2 Zn1 123.2(4) . .
C10 N2 Zn1 113.6(3) . .
C15 N3 C14 119.0(5) . .
C15 N3 Zn2 123.4(4) . .
C14 N3 Zn2 115.1(3) . .
C13 N4 C34 126.8(5) . .
C13 N4 C41 125.5(5) . .
C34 N4 C41 107.6(5) . .
C2 C1 C8 123.3(5) . .
C2 C1 I1 117.5(4) . .
C8 C1 I1 119.3(4) . .
C1 C2 C3 117.0(5) . .
C2 C3 C6 120.8(5) . .
C2 C3 C4 132.4(5) . .
C6 C3 C4 106.7(5) . .
C5 C4 C3 108.3(5) . .
C4 C5 N1 109.6(4) . .
C7 C6 N1 130.9(5) . .
C7 C6 C3 120.9(5) . .
N1 C6 C3 108.2(4) . .
C6 C7 C8 117.7(5) . .
C1 C8 C7 120.3(5) . .
O1 C9 N1 119.6(5) . .
O1 C9 C10 120.7(5) . .
N1 C9 C10 119.6(5) . .
N2 C10 C9 107.7(4) . .
N2 C10 C16 113.4(4) . .
C9 C10 C16 109.9(5) . .
O3 C12 N2 124.5(5) . .
O3 C12 O4 119.2(5) . .
N2 C12 O4 116.3(5) . .
O5 C13 N4 120.2(5) . .
O5 C13 C14 122.4(5) . .
N4 C13 C14 117.4(6) . .
N3 C14 C13 105.4(5) . .
N3 C14 C31 113.1(5) . .
C13 C14 C31 109.2(5) . .
O2 C15 N3 123.3(6) . .
O2 C15 O6 119.9(5) . .
N3 C15 O6 116.8(6) . .
C18 C16 C17 110.1(5) . .
C18 C16 C10 112.6(5) . .
C17 C16 C10 110.4(5) . .
O4 C19 C21 109.3(5) . .
O4 C19 C22 109.9(4) . .
C21 C19 C22 114.7(6) . .
O4 C19 C20 101.0(5) . .
C21 C19 C20 111.5(5) . .
C22 C19 C20 109.6(5) . .
C24 C23 Zn1 111.9(4) . .
O6 C25 C28 110.8(5) . .
O6 C25 C26 110.4(5) . .
C28 C25 C26 112.0(6) . .
O6 C25 C27 101.7(6) . .
C28 C25 C27 110.6(6) . .
C26 C25 C27 110.9(6) . .
C30 C29 Zn2 112.9(4) . .
C33 C31 C32 110.8(6) . .
C33 C31 C14 109.0(5) . .
C32 C31 C14 113.0(5) . .
C35 C34 N4 109.9(6) . .
C34 C35 C36 107.7(7) . .
C41 C36 C35 108.2(6) . .
C41 C36 C37 118.0(7) . .
C35 C36 C37 133.8(7) . .
C38 C37 C36 118.9(7) . .
C37 C38 C39 121.2(6) . .
C37 C38 I2 118.5(5) . .
C39 C38 I2 120.3(5) . .
C40 C39 C38 121.4(6) . .
C41 C40 C39 117.3(6) . .
C40 C41 C36 123.3(6) . .
C40 C41 N4 130.2(6) . .
C36 C41 N4 106.6(6) . .
C57 C48 C58 139(2) . .
C51 C49 C58 41.3(14) . .
C57 C50 C70 82.6(19) . .
C58 C51 C49 91(2) . .
C55 C52 C70 94(2) . .
C55 C52 C53 52(2) . .
C70 C52 C53 42.7(17) . .
C71 C53 C70 129(6) . .
C71 C53 C55 88(5) . .
C70 C53 C55 102(4) . .
C71 C53 C52 114(5) . .
C70 C53 C52 63(3) . .
C55 C53 C52 38.6(18) . .
C52 C55 C53 90(3) . .
C52 C55 C71 115(3) . .
C53 C55 C71 37(2) . .
C48 C57 C50 137(3) . .
C51 C58 C61 119(3) . .
C51 C58 C48 144(2) . .
C61 C58 C48 86(2) . .
C51 C58 C49 47.6(17) . .
C61 C58 C49 148(2) . .
C48 C58 C49 97.1(13) . .
C60 C59 C60 74(3) . 3_857
C59 C60 C59 106(3) . 3_857
C59 C60 C60 64(3) . 3_857
C59 C60 C60 42.0(15) 3_857 3_857
C53 C71 C55 55(4) . .
C53 C70 C50 127(4) . .
C53 C70 C52 74(3) . .
C50 C70 C52 128(2) . .

loop_
_geom_bond_atom_site_label_1
_geom_bond_atom_site_label_2
_geom_bond_distance
_geom_bond_site_symmetry_2
Zn1 C23 1.980(5) .
Zn1 N2 2.001(4) .
Zn1 O2 2.024(4) .
Zn1 O1 2.155(4) .
Zn1 Zn2 3.0448(9) .
Zn2 C29 1.955(6) .
Zn2 N3 2.006(5) .
Zn2 O3 2.026(4) .
Zn2 O5 2.175(4) .
I1 C1 2.104(5) .
I2 C38 2.094(6) .
O1 C9 1.242(6) .
O2 C15 1.260(7) .
O3 C12 1.256(7) .
O4 C12 1.359(6) .
O4 C19 1.470(6) .
O5 C13 1.213(7) .
O6 C15 1.351(7) .
O6 C25 1.484(7) .
N1 C9 1.350(7) .
N1 C6 1.401(6) .
N1 C5 1.427(7) .
N2 C12 1.318(7) .
N2 C10 1.451(7) .
N3 C15 1.311(7) .
N3 C14 1.471(8) .
N4 C13 1.369(8) .
N4 C34 1.391(9) .
N4 C41 1.423(8) .
C1 C2 1.377(7) .
C1 C8 1.381(8) .
C2 C3 1.389(8) .
C3 C6 1.417(8) .
C3 C4 1.445(7) .
C4 C5 1.350(8) .
C6 C7 1.388(7) .
C7 C8 1.397(8) .
C9 C10 1.525(7) .
C10 C16 1.553(8) .
C13 C14 1.559(8) .
C14 C31 1.565(8) .
C16 C18 1.515(8) .
C16 C17 1.527(8) .
C19 C21 1.499(8) .
C19 C22 1.505(9) .
C19 C20 1.537(8) .
C23 C24 1.535(8) .
C25 C28 1.507(9) .
C25 C26 1.516(10) .
C25 C27 1.521(11) .
C29 C30 1.538(9) .
C31 C33 1.528(9) .
C31 C32 1.535(10) .
C34 C35 1.362(10) .
C35 C36 1.418(10) .
C36 C41 1.405(10) .
C36 C37 1.418(10) .
C37 C38 1.362(10) .
C38 C39 1.401(10) .
C39 C40 1.377(8) .
C40 C41 1.371(9) .
C48 C57 1.40(3) .
C48 C58 2.02(3) .
C49 C51 1.50(3) .
C49 C58 2.04(3) .
C50 C57 1.51(3) .
C50 C70 1.60(3) .
C51 C58 1.34(4) .
C52 C55 1.19(3) .
C52 C70 1.78(4) .
C52 C53 1.91(6) .
C53 C71 1.09(5) .
C53 C70 1.35(5) .
C53 C55 1.49(5) .
C55 C71 1.81(5) .
C58 C61 1.59(4) .
C59 C60 1.18(4) .
C59 C60 1.58(3) 3_857
C60 C59 1.58(3) 3_857
C60 C60 1.69(6) 3_857
